data_4069467
loop_
_publ_author_name
'Andrews, Philip C.'
'Deacon, Glen B.'
'Junk, Peter C.'
'Kumar, Ish'
'MacLellan, Jonathan G.'

_publ_section_title
;
 Synthesis, Ethanolysis, and Hydrolysis of Bismuth(III)ortho-Nitrobenzoate
 Complexes en Route to a Pearl Necklace-like Polymer of Bi10Oxo-Clusters
;
_journal_issue 14
_journal_name_full Organometallics
_journal_page_first 3999
_journal_paper_doi 10.1021/om9002158
_journal_volume 28
_journal_year 2009
_chemical_formula_moiety 'C21 H14 Bi N3 O13'
_chemical_formula_sum 'C21 H14 Bi N3 O13'
_chemical_formula_weight 725.33
_chemical_name_systematic
;
 ?
;
_space_group_IT_number 14
_symmetry_cell_setting monoclinic
_symmetry_space_group_name_Hall '-P 2yn'
_symmetry_space_group_name_H-M 'P 1 21/n 1'
_atom_sites_solution_hydrogens geom
_atom_sites_solution_primary direct
_atom_sites_solution_secondary difmap
_audit_creation_method SHELXL-97
_cell_angle_alpha 90.00
_cell_angle_beta 100.2150(10)
_cell_angle_gamma 90.00
_cell_formula_units_Z 4
_cell_length_a 12.4029(3)
_cell_length_b 6.97800(10)
_cell_length_c 26.3531(4)
_cell_measurement_reflns_used 26212
_cell_measurement_temperature 123(2)
_cell_measurement_theta_max 28.75
_cell_measurement_theta_min 2.63
_cell_volume 2244.64(7)
_computing_cell_refinement 'Bruker Apex2 v2.0 (Bruker Axs 2005)'
_computing_data_collection 'Bruker Apex2 v2.0 (Bruker Axs 2005)'
_computing_data_reduction 'Bruker Apex2 v2.0 (Bruker Axs 2005)'
_computing_molecular_graphics 'X-seed (Barbour, 2001)'
_computing_publication_material 'CIFTAB (Sheldrick, 1997)'
_computing_structure_refinement 'SHELXL-97 (Sheldrick, 1997)'
_computing_structure_solution 'SHELXS-97 (Sheldrick, 1997)'
_diffrn_ambient_temperature 123(2)
_diffrn_measured_fraction_theta_full 0.999
_diffrn_measured_fraction_theta_max 0.999
_diffrn_measurement_device_type 'Bruker X8 Apex KAPPA CCD'
_diffrn_measurement_method '0.5 deg frames in phi and omega'
_diffrn_radiation_monochromator graphite
_diffrn_radiation_source 'fine-focus sealed tube'
_diffrn_radiation_type MoK\a
_diffrn_radiation_wavelength 0.71073
_diffrn_reflns_av_R_equivalents 0.0756
_diffrn_reflns_av_sigmaI/netI 0.0759
_diffrn_reflns_limit_h_max 16
_diffrn_reflns_limit_h_min -16
_diffrn_reflns_limit_k_max 7
_diffrn_reflns_limit_k_min -9
_diffrn_reflns_limit_l_max 34
_diffrn_reflns_limit_l_min -34
_diffrn_reflns_number 17968
_diffrn_reflns_theta_full 27.50
_diffrn_reflns_theta_max 27.50
_diffrn_reflns_theta_min 2.63
_diffrn_standards_number 0
_exptl_absorpt_coefficient_mu 7.936
_exptl_absorpt_correction_T_max 0.5302
_exptl_absorpt_correction_T_min 0.4179
_exptl_absorpt_correction_type multi-scan
_exptl_absorpt_process_details 'SADABS (Sheldrick, 1997)'
_exptl_crystal_colour colourless
_exptl_crystal_density_diffrn 2.146
_exptl_crystal_density_method 'not measured'
_exptl_crystal_description needle
_exptl_crystal_F_000 1392
_exptl_crystal_size_max 0.12
_exptl_crystal_size_mid 0.11
_exptl_crystal_size_min 0.08
_refine_diff_density_max 1.970
_refine_diff_density_min -1.368
_refine_diff_density_rms 0.199
_refine_ls_extinction_method none
_refine_ls_goodness_of_fit_ref 1.003
_refine_ls_hydrogen_treatment mixed
_refine_ls_matrix_type full
_refine_ls_number_parameters 351
_refine_ls_number_reflns 5155
_refine_ls_number_restraints 2
_refine_ls_restrained_S_all 1.003
_refine_ls_R_factor_all 0.0718
_refine_ls_R_factor_gt 0.0390
_refine_ls_shift/su_max 0.001
_refine_ls_shift/su_mean 0.000
_refine_ls_structure_factor_coef Fsqd
_refine_ls_weighting_details 'calc w=1/[\s^2^(Fo^2^)+(0.0323P)^2^+0.0000P] where P=(Fo^2^+2Fc^2^)/3'
_refine_ls_weighting_scheme calc
_refine_ls_wR_factor_gt 0.0709
_refine_ls_wR_factor_ref 0.0802
_reflns_number_gt 3683
_reflns_number_total 5155
_reflns_threshold_expression >2sigma(I)
_cod_data_source_file om9002158_si_002.cif
_cod_data_source_block Compound1
_cod_original_sg_symbol_H-M 'P 21/n'
_cod_database_code 4069467

loop_
_symmetry_equiv_pos_as_xyz
'x, y, z'
'-x+1/2, y+1/2, -z+1/2'
'-x, -y, -z'
'x-1/2, -y-1/2, z-1/2'

loop_
_atom_site_label
_atom_site_type_symbol
_atom_site_fract_x
_atom_site_fract_y
_atom_site_fract_z
_atom_site_U_iso_or_equiv
_atom_site_adp_type
_atom_site_occupancy
_atom_site_symmetry_multiplicity
_atom_site_calc_flag
_atom_site_refinement_flags
Bi1 Bi 0.73131(2) 0.39829(4) 0.201907(9) 0.01423(7) Uani 1 1 d .
O1 O 0.5537(4) 0.5626(6) 0.20183(17) 0.0210(11) Uani 1 1 d .
O2 O 0.5524(4) 0.2507(6) 0.19622(17) 0.0188(11) Uani 1 1 d .
O3 O 0.4102(5) 0.1511(9) 0.1008(2) 0.0470(18) Uani 1 1 d .
O4 O 0.3747(6) -0.0528(8) 0.1575(3) 0.059(2) Uani 1 1 d .
O5 O 0.6571(4) 0.4381(7) 0.11507(17) 0.0247(12) Uani 1 1 d .
O6 O 0.8270(4) 0.3435(7) 0.12851(17) 0.0242(12) Uani 1 1 d .
O7 O 0.9634(5) 0.5158(8) 0.0740(2) 0.0378(14) Uani 1 1 d .
O8 O 1.0017(5) 0.2483(9) 0.0400(2) 0.0494(17) Uani 1 1 d .
O9 O 0.7620(4) 0.0516(6) 0.20445(16) 0.0161(11) Uani 1 1 d .
O10 O 0.7763(4) -0.2618(6) 0.20456(15) 0.0150(11) Uani 1 1 d .
O11 O 0.9713(4) -0.0911(9) 0.17740(18) 0.0390(14) Uani 1 1 d .
O12 O 1.0417(4) -0.1067(9) 0.1095(2) 0.0453(16) Uani 1 1 d .
O13 O 0.9336(4) 0.4070(8) 0.24475(17) 0.0215(10) Uani 1 1 d D
N1 N 0.3716(5) 0.1056(11) 0.1386(2) 0.0358(16) Uani 1 1 d .
N2 N 0.9374(5) 0.3765(10) 0.0462(2) 0.0307(15) Uani 1 1 d .
N3 N 0.9630(5) -0.1013(10) 0.1308(2) 0.0267(14) Uani 1 1 d .
C1 C 0.5030(5) 0.4061(11) 0.1962(2) 0.0187(14) Uani 1 1 d .
C2 C 0.3805(5) 0.4067(10) 0.1894(2) 0.0151(13) Uani 1 1 d .
C3 C 0.3178(6) 0.2621(10) 0.1628(2) 0.0220(16) Uani 1 1 d .
C4 C 0.2060(6) 0.2547(13) 0.1573(3) 0.035(2) Uani 1 1 d .
H4 H 0.1659 0.1509 0.1398 0.042 Uiso 1 1 calc R
C5 C 0.1537(7) 0.4012(15) 0.1775(3) 0.041(2) Uani 1 1 d .
H5 H 0.0759 0.4021 0.1725 0.049 Uiso 1 1 calc R
C6 C 0.2118(6) 0.5481(12) 0.2051(3) 0.033(2) Uani 1 1 d .
H6 H 0.1746 0.6465 0.2199 0.040 Uiso 1 1 calc R
C7 C 0.3254(6) 0.5498(10) 0.2108(3) 0.0232(17) Uani 1 1 d .
H7 H 0.3658 0.6504 0.2297 0.028 Uiso 1 1 calc R
C8 C 0.7412(6) 0.3909(11) 0.0985(2) 0.0184(14) Uani 1 1 d .
C9 C 0.7354(6) 0.3824(10) 0.0416(2) 0.0203(15) Uani 1 1 d .
C10 C 0.8262(6) 0.3656(11) 0.0175(3) 0.0255(18) Uani 1 1 d .
C11 C 0.8169(7) 0.3452(11) -0.0353(3) 0.033(2) Uani 1 1 d .
H11 H 0.8803 0.3300 -0.0505 0.040 Uiso 1 1 calc R
C12 C 0.7142(7) 0.3475(11) -0.0653(3) 0.034(2) Uani 1 1 d .
H12 H 0.7067 0.3365 -0.1017 0.040 Uiso 1 1 calc R
C13 C 0.6220(7) 0.3656(11) -0.0434(3) 0.0291(19) Uani 1 1 d .
H13 H 0.5513 0.3669 -0.0643 0.035 Uiso 1 1 calc R
C14 C 0.6336(6) 0.3820(10) 0.0100(2) 0.0176(14) Uani 1 1 d .
H14 H 0.5698 0.3933 0.0251 0.021 Uiso 1 1 calc R
C15 C 0.7693(5) -0.1006(10) 0.1810(2) 0.0123(12) Uani 1 1 d .
C16 C 0.7624(5) -0.1035(10) 0.1240(2) 0.0126(12) Uani 1 1 d .
C17 C 0.8531(5) -0.1045(10) 0.0997(2) 0.0158(13) Uani 1 1 d .
C18 C 0.8426(7) -0.1097(11) 0.0463(2) 0.0284(17) Uani 1 1 d .
H18 H 0.9057 -0.1108 0.0304 0.034 Uiso 1 1 calc R
C19 C 0.7397(7) -0.1133(11) 0.0167(3) 0.0311(18) Uani 1 1 d .
H19 H 0.7310 -0.1197 -0.0198 0.037 Uiso 1 1 calc R
C20 C 0.6492(7) -0.1075(11) 0.0403(3) 0.0308(18) Uani 1 1 d .
H20 H 0.5784 -0.1088 0.0194 0.037 Uiso 1 1 calc R
C21 C 0.6574(5) -0.1000(11) 0.0922(2) 0.0212(15) Uani 1 1 d .
H21 H 0.5933 -0.0925 0.1072 0.025 Uiso 1 1 calc R
H13A H 0.951(6) 0.502(7) 0.264(2) 0.03(2) Uiso 1 1 d D
H13B H 0.951(5) 0.313(6) 0.265(2) 0.011(18) Uiso 1 1 d D

loop_
_atom_site_aniso_label
_atom_site_aniso_U_11
_atom_site_aniso_U_22
_atom_site_aniso_U_33
_atom_site_aniso_U_23
_atom_site_aniso_U_13
_atom_site_aniso_U_12
Bi1 0.01657(13) 0.01151(12) 0.01433(11) -0.00002(13) 0.00201(8) 0.00013(16)
O1 0.021(3) 0.011(3) 0.031(3) -0.0071(19) 0.004(2) 0.000(2)
O2 0.014(3) 0.015(3) 0.025(2) 0.0027(19) -0.001(2) 0.001(2)
O3 0.046(4) 0.058(5) 0.032(3) -0.014(3) -0.008(3) 0.016(3)
O4 0.066(5) 0.016(4) 0.084(5) 0.002(3) -0.017(4) -0.007(3)
O5 0.029(3) 0.030(4) 0.016(2) 0.001(2) 0.008(2) 0.003(2)
O6 0.028(3) 0.027(3) 0.019(2) 0.000(2) 0.007(2) 0.004(2)
O7 0.035(3) 0.036(4) 0.042(3) -0.002(3) 0.004(3) -0.007(3)
O8 0.037(4) 0.056(5) 0.056(4) -0.007(3) 0.009(3) 0.011(3)
O9 0.032(3) 0.006(3) 0.012(2) -0.0018(17) 0.008(2) 0.0035(18)
O10 0.017(2) 0.010(3) 0.016(2) 0.0020(18) -0.0005(19) 0.0076(19)
O11 0.025(3) 0.067(4) 0.024(3) -0.003(3) 0.001(2) 0.001(3)
O12 0.021(3) 0.065(4) 0.055(3) -0.023(3) 0.021(3) -0.011(3)
O13 0.023(3) 0.015(3) 0.024(2) -0.001(2) -0.002(2) 0.001(3)
N1 0.033(4) 0.035(4) 0.032(3) -0.014(4) -0.013(3) -0.009(4)
N2 0.033(4) 0.031(4) 0.030(3) -0.001(3) 0.011(3) 0.005(4)
N3 0.019(3) 0.022(3) 0.043(4) -0.011(3) 0.016(3) -0.005(3)
C1 0.020(4) 0.025(4) 0.010(3) -0.005(3) -0.003(2) -0.003(4)
C2 0.011(3) 0.017(3) 0.017(3) 0.008(3) 0.003(2) 0.000(3)
C3 0.019(4) 0.026(4) 0.019(3) 0.007(3) -0.005(3) -0.002(3)
C4 0.023(4) 0.047(6) 0.031(4) 0.011(4) -0.006(3) -0.017(4)
C5 0.022(4) 0.067(6) 0.033(4) 0.011(5) 0.003(3) -0.004(5)
C6 0.030(5) 0.045(6) 0.028(4) 0.008(4) 0.012(4) 0.013(4)
C7 0.022(4) 0.026(5) 0.021(3) -0.001(3) 0.003(3) 0.002(3)
C8 0.026(4) 0.011(3) 0.018(3) 0.001(3) 0.004(3) 0.009(4)
C9 0.034(4) 0.007(3) 0.019(3) 0.004(3) 0.004(3) -0.004(3)
C10 0.031(4) 0.025(5) 0.021(3) 0.003(3) 0.007(3) -0.001(3)
C11 0.047(5) 0.029(5) 0.029(4) 0.001(3) 0.018(4) -0.001(4)
C12 0.054(6) 0.027(5) 0.021(4) 0.002(3) 0.007(4) -0.002(4)
C13 0.034(5) 0.025(5) 0.026(4) 0.000(3) -0.001(3) -0.003(4)
C14 0.025(4) 0.010(3) 0.018(3) 0.003(3) 0.004(3) 0.001(3)
C15 0.008(3) 0.011(3) 0.017(3) 0.004(3) -0.001(2) -0.006(3)
C16 0.013(3) 0.008(3) 0.015(3) 0.006(3) -0.004(2) 0.005(3)
C17 0.022(4) 0.009(3) 0.018(3) 0.000(3) 0.007(3) 0.000(3)
C18 0.044(5) 0.023(4) 0.021(3) -0.006(3) 0.013(3) -0.007(4)
C19 0.053(5) 0.014(4) 0.022(3) 0.005(3) -0.006(3) 0.004(4)
C20 0.041(5) 0.015(4) 0.029(4) 0.007(4) -0.014(3) 0.002(4)
C21 0.013(3) 0.023(4) 0.022(3) 0.004(3) -0.009(3) 0.002(4)

loop_
_atom_type_symbol
_atom_type_description
_atom_type_scat_dispersion_real
_atom_type_scat_dispersion_imag
_atom_type_scat_source
C C 0.0033 0.0016 'International Tables Vol C Tables 4.2.6.8 and 6.1.1.4'
H H 0.0000 0.0000 'International Tables Vol C Tables 4.2.6.8 and 6.1.1.4'
N N 0.0061 0.0033 'International Tables Vol C Tables 4.2.6.8 and 6.1.1.4'
O O 0.0106 0.0060 'International Tables Vol C Tables 4.2.6.8 and 6.1.1.4'
Bi Bi -4.1077 10.2566 'International Tables Vol C Tables 4.2.6.8 and 6.1.1.4'

loop_
_geom_angle_atom_site_label_1
_geom_angle_atom_site_label_2
_geom_angle_atom_site_label_3
_geom_angle
_geom_angle_site_symmetry_1
_geom_angle_site_symmetry_3
O5 Bi1 O2 78.01(16) . .
O5 Bi1 O10 87.74(15) . 1_565
O2 Bi1 O10 128.13(15) . 1_565
O5 Bi1 O9 100.22(15) . .
O2 Bi1 O9 73.66(15) . .
O10 Bi1 O9 158.14(14) 1_565 .
O5 Bi1 O6 53.83(16) . .
O2 Bi1 O6 116.54(16) . .
O10 Bi1 O6 91.93(15) 1_565 .
O9 Bi1 O6 76.97(15) . .
O5 Bi1 O1 75.41(16) . .
O2 Bi1 O1 52.72(14) . .
O10 Bi1 O1 75.47(15) 1_565 .
O9 Bi1 O1 126.15(15) . .
O6 Bi1 O1 128.30(15) . .
O5 Bi1 O13 128.02(16) . .
O2 Bi1 O13 148.23(16) . .
O10 Bi1 O13 76.28(16) 1_565 .
O9 Bi1 O13 82.86(16) . .
O6 Bi1 O13 77.29(16) . .
O1 Bi1 O13 142.05(16) . .
O5 Bi1 O9 143.22(15) . 2_655
O2 Bi1 O9 96.01(14) . 2_655
O10 Bi1 O9 67.35(13) 1_565 2_655
O9 Bi1 O9 112.98(10) . 2_655
O6 Bi1 O9 147.40(15) . 2_655
O1 Bi1 O9 72.46(14) . 2_655
O13 Bi1 O9 73.55(15) . 2_655
O5 Bi1 O10 150.24(15) . 2_655
O2 Bi1 O10 72.76(14) . 2_655
O10 Bi1 O10 114.72(10) 1_565 2_655
O9 Bi1 O10 66.42(13) . 2_655
O6 Bi1 O10 138.02(14) . 2_655
O1 Bi1 O10 90.97(14) . 2_655
O13 Bi1 O10 78.42(14) . 2_655
O9 Bi1 O10 47.93(12) 2_655 2_655
C1 O1 Bi1 91.4(4) . .
C1 O2 Bi1 94.3(4) . .
C8 O5 Bi1 96.0(4) . .
C8 O6 Bi1 88.9(4) . .
C15 O9 Bi1 149.0(4) . .
C15 O9 Bi1 97.2(4) . 2_645
Bi1 O9 Bi1 113.53(15) . 2_645
C15 O10 Bi1 147.8(4) . 1_545
C15 O10 Bi1 93.9(4) . 2_645
Bi1 O10 Bi1 112.40(16) 1_545 2_645
Bi1 O13 H13A 114(6) . .
Bi1 O13 H13B 112(5) . .
H13A O13 H13B 104(6) . .
O4 N1 O3 125.8(8) . .
O4 N1 C3 118.7(7) . .
O3 N1 C3 115.6(7) . .
O7 N2 O8 123.3(7) . .
O7 N2 C10 118.6(7) . .
O8 N2 C10 118.1(7) . .
O12 N3 O11 122.7(6) . .
O12 N3 C17 119.3(6) . .
O11 N3 C17 118.0(5) . .
O2 C1 O1 121.5(6) . .
O2 C1 C2 119.4(7) . .
O1 C1 C2 119.2(7) . .
C7 C2 C3 117.2(6) . .
C7 C2 C1 121.1(6) . .
C3 C2 C1 121.7(6) . .
C4 C3 C2 123.2(7) . .
C4 C3 N1 116.8(7) . .
C2 C3 N1 120.0(6) . .
C5 C4 C3 118.1(8) . .
C5 C4 H4 120.9 . .
C3 C4 H4 120.9 . .
C4 C5 C6 121.3(7) . .
C4 C5 H5 119.4 . .
C6 C5 H5 119.4 . .
C5 C6 C7 119.2(7) . .
C5 C6 H6 120.4 . .
C7 C6 H6 120.4 . .
C2 C7 C6 120.9(7) . .
C2 C7 H7 119.6 . .
C6 C7 H7 119.6 . .
O5 C8 O6 121.3(6) . .
O5 C8 C9 118.1(6) . .
O6 C8 C9 120.6(6) . .
C14 C9 C10 116.8(6) . .
C14 C9 C8 118.8(6) . .
C10 C9 C8 124.4(6) . .
C11 C10 C9 122.5(7) . .
C11 C10 N2 115.6(7) . .
C9 C10 N2 121.9(6) . .
C12 C11 C10 118.8(7) . .
C12 C11 H11 120.6 . .
C10 C11 H11 120.6 . .
C13 C12 C11 120.8(7) . .
C13 C12 H12 119.6 . .
C11 C12 H12 119.6 . .
C12 C13 C14 119.2(7) . .
C12 C13 H13 120.4 . .
C14 C13 H13 120.4 . .
C9 C14 C13 121.8(7) . .
C9 C14 H14 119.1 . .
C13 C14 H14 119.1 . .
O9 C15 O10 121.0(5) . .
O9 C15 C16 121.2(6) . .
O10 C15 C16 117.7(6) . .
C17 C16 C21 117.5(5) . .
C17 C16 C15 123.8(5) . .
C21 C16 C15 118.6(5) . .
C16 C17 C18 121.8(6) . .
C16 C17 N3 119.6(5) . .
C18 C17 N3 118.6(6) . .
C19 C18 C17 119.1(7) . .
C19 C18 H18 120.5 . .
C17 C18 H18 120.5 . .
C18 C19 C20 119.6(7) . .
C18 C19 H19 120.2 . .
C20 C19 H19 120.2 . .
C21 C20 C19 122.4(7) . .
C21 C20 H20 118.8 . .
C19 C20 H20 118.8 . .
C20 C21 C16 119.5(7) . .
C20 C21 H21 120.2 . .
C16 C21 H21 120.2 . .

loop_
_geom_bond_atom_site_label_1
_geom_bond_atom_site_label_2
_geom_bond_distance
_geom_bond_site_symmetry_2
Bi1 O5 2.327(4) .
Bi1 O2 2.427(5) .
Bi1 O10 2.435(4) 1_565
Bi1 O9 2.448(4) .
Bi1 O6 2.472(5) .
Bi1 O1 2.483(5) .
Bi1 O13 2.563(5) .
Bi1 O9 2.677(4) 2_655
Bi1 O10 2.723(4) 2_655
O1 C1 1.255(8) .
O2 C1 1.245(8) .
O3 N1 1.220(9) .
O4 N1 1.210(8) .
O5 C8 1.244(8) .
O6 C8 1.253(8) .
O7 N2 1.226(8) .
O8 N2 1.229(8) .
O9 C15 1.240(8) .
O9 Bi1 2.677(4) 2_645
O10 C15 1.281(7) .
O10 Bi1 2.435(4) 1_545
O10 Bi1 2.723(4) 2_645
O11 N3 1.217(7) .
O12 N3 1.210(7) .
O13 H13A 0.839(10) .
O13 H13B 0.841(10) .
N1 C3 1.482(10) .
N2 C10 1.453(9) .
N3 C17 1.460(8) .
C1 C2 1.498(9) .
C2 C7 1.385(9) .
C2 C3 1.386(9) .
C3 C4 1.370(10) .
C4 C5 1.369(12) .
C4 H4 0.9500 .
C5 C6 1.383(11) .
C5 H5 0.9500 .
C6 C7 1.390(10) .
C6 H6 0.9500 .
C7 H7 0.9500 .
C8 C9 1.490(8) .
C9 C14 1.384(9) .
C9 C10 1.393(10) .
C10 C11 1.382(9) .
C11 C12 1.377(11) .
C11 H11 0.9500 .
C12 C13 1.376(11) .
C12 H12 0.9500 .
C13 C14 1.392(9) .
C13 H13 0.9500 .
C14 H14 0.9500 .
C15 C16 1.490(8) .
C16 C17 1.390(8) .
C16 C21 1.418(8) .
C17 C18 1.392(8) .
C18 C19 1.372(10) .
C18 H18 0.9500 .
C19 C20 1.377(11) .
C19 H19 0.9500 .
C20 C21 1.353(9) .
C20 H20 0.9500 .
C21 H21 0.9500 .

loop_
_geom_hbond_atom_site_label_D
_geom_hbond_atom_site_label_H
_geom_hbond_atom_site_label_A
_geom_hbond_distance_DH
_geom_hbond_distance_HA
_geom_hbond_distance_DA
_geom_hbond_angle_DHA
_geom_hbond_site_symmetry_A
O13 H13A O2 0.839(10) 2.03(2) 2.847(7) 164(8) 2_655
O13 H13B O1 0.841(10) 1.96(2) 2.775(7) 162(6) 2_645
